data_2209169
loop_
_publ_author_name
'Ruffani, Alexander'
'Schwarzer, Anke'
'Weber, Edwin'

_publ_section_title
;
 1,3-Diphenyl-2<i>H</i>-cyclopenta[<i>l</i>]phenanthren-2-one
;
_journal_coeditor_code GK2001
_journal_issue 6
_journal_name_full 'Acta Crystallographica Section E'
_journal_page_first o2281
_journal_page_last o2282
_journal_paper_doi 10.1107/S1600536806016850
_journal_volume 62
_journal_year 2006
_chemical_formula_iupac 'C29 H18 O'
_chemical_formula_moiety 'C29 H18 O'
_chemical_formula_sum 'C29 H18 O'
_chemical_formula_weight 382.43
_chemical_name_common
;
phencyclone
;
_chemical_name_systematic
;
1,3-Diphenyl-2H-cyclopenta[l]phenanthren-2-one
;
_space_group_IT_number 2
_symmetry_cell_setting triclinic
_symmetry_space_group_name_Hall '-P 1'
_symmetry_space_group_name_H-M 'P -1'
_atom_sites_solution_hydrogens geom
_atom_sites_solution_primary direct
_atom_sites_solution_secondary difmap
_cell_angle_alpha 60.9600(10)
_cell_angle_beta 70.1500(10)
_cell_angle_gamma 89.446(2)
_cell_formula_units_Z 2
_cell_length_a 10.4562(3)
_cell_length_b 10.5242(3)
_cell_length_c 10.5842(3)
_cell_measurement_reflns_used 9820
_cell_measurement_temperature 93(2)
_cell_measurement_theta_max 42.68
_cell_measurement_theta_min 2.29
_cell_volume 940.59(5)
_computing_cell_refinement SMART
_computing_data_collection 'SMART (Bruker, 2004)'
_computing_data_reduction 'SAINT (Bruker, 2004)'
_computing_molecular_graphics 'ORTEP-3 for Windows (Farrugia, 1997)'
_computing_publication_material 'SHELXTL97 and PLATON (Spek, 2003)'
_computing_structure_refinement 'SHELXL97 (Sheldrick, 1997)'
_computing_structure_solution 'SHELXS97 (Sheldrick, 1997)'
_diffrn_ambient_temperature 93(2)
_diffrn_measured_fraction_theta_full 1.000
_diffrn_measured_fraction_theta_max 1.000
_diffrn_measurement_device_type 'Bruker SMART CCD area-detector'
_diffrn_measurement_method '\f and \w'
_diffrn_radiation_monochromator graphite
_diffrn_radiation_source 'fine-focus sealed tube'
_diffrn_radiation_type MoK\a
_diffrn_radiation_wavelength 0.71073
_diffrn_reflns_av_R_equivalents 0.0217
_diffrn_reflns_av_sigmaI/netI 0.0113
_diffrn_reflns_limit_h_max 12
_diffrn_reflns_limit_h_min -12
_diffrn_reflns_limit_k_max 12
_diffrn_reflns_limit_k_min -12
_diffrn_reflns_limit_l_max 12
_diffrn_reflns_limit_l_min -12
_diffrn_reflns_number 28645
_diffrn_reflns_theta_full 25.50
_diffrn_reflns_theta_max 25.50
_diffrn_reflns_theta_min 2.11
_diffrn_standards_decay_% 0
_diffrn_standards_number 0
_exptl_absorpt_coefficient_mu 0.080
_exptl_absorpt_correction_type none
_exptl_crystal_colour 'dark red'
_exptl_crystal_density_diffrn 1.350
_exptl_crystal_density_method 'not measured'
_exptl_crystal_description plate
_exptl_crystal_F_000 400
_exptl_crystal_size_max 0.32
_exptl_crystal_size_mid 0.26
_exptl_crystal_size_min 0.13
_refine_diff_density_max 0.241
_refine_diff_density_min -0.206
_refine_ls_extinction_method none
_refine_ls_goodness_of_fit_ref 1.039
_refine_ls_hydrogen_treatment constr
_refine_ls_matrix_type full
_refine_ls_number_parameters 271
_refine_ls_number_reflns 3495
_refine_ls_number_restraints 0
_refine_ls_restrained_S_all 1.039
_refine_ls_R_factor_all 0.0345
_refine_ls_R_factor_gt 0.0317
_refine_ls_shift/su_max 0.008
_refine_ls_shift/su_mean 0.001
_refine_ls_structure_factor_coef Fsqd
_refine_ls_weighting_details 'calc w=1/[\s^2^(Fo^2^)+(0.0497P)^2^+0.331P] where P=(Fo^2^+2Fc^2^)/3'
_refine_ls_weighting_scheme calc
_refine_ls_wR_factor_gt 0.0865
_refine_ls_wR_factor_ref 0.0895
_reflns_number_gt 3224
_reflns_number_total 3495
_reflns_threshold_expression I>2\s(I)
_cod_data_source_file gk2001.cif
_cod_data_source_block I
_cod_depositor_comments
;
The following automatic conversions were performed:
'_symmetry_cell_setting' value 'Triclinic' changed to 'triclinic'
according to '/home/saulius/struct/CIF-dictionaries/cif_core.dic'
dictionary named 'cif_core.dic' version 2.4.1 from 2010-06-29.

Automatic conversion script
Id: cif_fix_enum 1527 2010-12-29 10:47:43Z saulius 

The following automatic conversions were performed:

'_symmetry_cell_setting' value 'Triclinic' changed to 'triclinic'
according to /home/saulius/struct/CIF-dictionaries/cif_core.dic
dictionary named 'cif_core.dic' version 2.4.1 from 2010-06-29.

Automatic conversion script
Id: cif_fix_values 1715 2011-07-08 13:25:40Z adriana 
;
_cod_database_code 2209169
_cod_database_fobs_code 2209169

loop_
_symmetry_equiv_pos_as_xyz
'x, y, z'
'-x, -y, -z'

loop_
_atom_site_type_symbol
_atom_site_label
_atom_site_fract_x
_atom_site_fract_y
_atom_site_fract_z
_atom_site_U_iso_or_equiv
_atom_site_adp_type
_atom_site_calc_flag
_atom_site_refinement_flags
_atom_site_occupancy
O O1 0.50681(8) 0.70890(9) 0.36152(9) 0.01946(19) Uani d . 1
C C1 0.49816(11) 0.73745(11) 0.23909(12) 0.0152(2) Uani d . 1
C C2 0.60055(11) 0.71943(11) 0.11078(12) 0.0150(2) Uani d . 1
C C3 0.73203(11) 0.67212(12) 0.11719(13) 0.0157(2) Uani d . 1
C C4 0.73778(12) 0.56138(12) 0.25819(13) 0.0189(2) Uani d . 1
H H4 0.6561 0.5162 0.3507 0.023 Uiso calc R 1
C C5 0.86231(13) 0.51733(13) 0.26341(14) 0.0228(3) Uani d . 1
H H5 0.8654 0.4423 0.3596 0.027 Uiso calc R 1
C C6 0.98225(12) 0.58213(14) 0.12922(15) 0.0246(3) Uani d . 1
H H6 1.0668 0.5499 0.1331 0.029 Uiso calc R 1
C C7 0.97870(12) 0.69436(13) -0.01112(14) 0.0222(3) Uani d . 1
H H7 1.0610 0.7399 -0.1029 0.027 Uiso calc R 1
C C8 0.85478(11) 0.73954(12) -0.01672(13) 0.0181(2) Uani d . 1
H H8 0.8530 0.8171 -0.1124 0.022 Uiso calc R 1
C C9 0.54188(11) 0.75028(11) 0.00516(12) 0.0143(2) Uani d . 1
C C10 0.57143(11) 0.71675(11) -0.12023(12) 0.0143(2) Uani d . 1
C C11 0.66298(11) 0.62175(12) -0.13490(12) 0.0159(2) Uani d . 1
H H11 0.7137 0.5859 -0.0690 0.019 Uiso calc R 1
C C12 0.68049(11) 0.57955(12) -0.24399(13) 0.0170(2) Uani d . 1
H H12 0.7437 0.5161 -0.2533 0.020 Uiso calc R 1
C C13 0.60585(11) 0.62984(12) -0.33982(13) 0.0181(2) Uani d . 1
H H13 0.6186 0.6020 -0.4157 0.022 Uiso calc R 1
C C14 0.51250(11) 0.72090(12) -0.32438(12) 0.0174(2) Uani d . 1
H H14 0.4601 0.7530 -0.3886 0.021 Uiso calc R 1
C C15 0.49392(10) 0.76655(11) -0.21631(12) 0.0147(2) Uani d . 1
C C16 0.39200(10) 0.86257(11) -0.19996(12) 0.0152(2) Uani d . 1
C C17 0.33992(11) 0.94208(12) -0.31593(13) 0.0177(2) Uani d . 1
H H17 0.3712 0.9356 -0.4077 0.021 Uiso calc R 1
C C18 0.24348(11) 1.03029(12) -0.30007(13) 0.0188(2) Uani d . 1
H H18 0.2097 1.0834 -0.3807 0.023 Uiso calc R 1
C C19 0.19611(11) 1.04126(12) -0.16698(13) 0.0184(2) Uani d . 1
H H19 0.1288 1.1002 -0.1552 0.022 Uiso calc R 1
C C20 0.24794(11) 0.96555(12) -0.05155(13) 0.0171(2) Uani d . 1
H H20 0.2166 0.9742 0.0389 0.021 Uiso calc R 1
C C21 0.34594(11) 0.87627(11) -0.06573(12) 0.0149(2) Uani d . 1
C C22 0.41079(11) 0.80704(11) 0.04841(12) 0.0146(2) Uani d . 1
C C23 0.37932(11) 0.79133(12) 0.19082(12) 0.0155(2) Uani d . 1
C C24 0.25265(11) 0.80354(12) 0.29708(12) 0.0153(2) Uani d . 1
C C25 0.12328(11) 0.73675(12) 0.32453(13) 0.0169(2) Uani d . 1
H H25 0.1181 0.6884 0.2700 0.020 Uiso calc R 1
C C26 0.00273(11) 0.74011(12) 0.43005(13) 0.0183(2) Uani d . 1
H H26 -0.0843 0.6944 0.4473 0.022 Uiso calc R 1
C C27 0.00920(12) 0.81034(13) 0.51062(13) 0.0197(2) Uani d . 1
H H27 -0.0733 0.8127 0.5832 0.024 Uiso calc R 1
C C28 0.13656(12) 0.87688(13) 0.48467(13) 0.0204(2) Uani d . 1
H H28 0.1409 0.9254 0.5393 0.024 Uiso calc R 1
C C29 0.25789(11) 0.87331(12) 0.37941(13) 0.0178(2) Uani d . 1
H H29 0.3447 0.9184 0.3633 0.021 Uiso calc R 1

loop_
_atom_site_aniso_label
_atom_site_aniso_U_11
_atom_site_aniso_U_22
_atom_site_aniso_U_33
_atom_site_aniso_U_12
_atom_site_aniso_U_13
_atom_site_aniso_U_23
O1 0.0200(4) 0.0247(4) 0.0154(4) 0.0054(3) -0.0081(3) -0.0106(3)
C1 0.0154(5) 0.0141(5) 0.0147(5) 0.0013(4) -0.0056(4) -0.0065(4)
C2 0.0155(5) 0.0135(5) 0.0141(5) 0.0015(4) -0.0047(4) -0.0064(4)
C3 0.0167(5) 0.0162(5) 0.0194(5) 0.0039(4) -0.0092(4) -0.0113(4)
C4 0.0209(6) 0.0190(5) 0.0193(6) 0.0040(4) -0.0095(4) -0.0104(5)
C5 0.0282(6) 0.0218(6) 0.0267(6) 0.0102(5) -0.0187(5) -0.0131(5)
C6 0.0200(6) 0.0295(6) 0.0389(7) 0.0118(5) -0.0181(5) -0.0238(6)
C7 0.0156(5) 0.0258(6) 0.0298(6) 0.0026(4) -0.0063(5) -0.0191(5)
C8 0.0194(5) 0.0170(5) 0.0198(5) 0.0033(4) -0.0082(4) -0.0102(5)
C9 0.0134(5) 0.0122(5) 0.0134(5) 0.0008(4) -0.0038(4) -0.0046(4)
C10 0.0130(5) 0.0131(5) 0.0127(5) -0.0006(4) -0.0026(4) -0.0052(4)
C11 0.0140(5) 0.0164(5) 0.0154(5) 0.0018(4) -0.0053(4) -0.0070(4)
C12 0.0147(5) 0.0154(5) 0.0185(5) 0.0020(4) -0.0032(4) -0.0090(4)
C13 0.0195(5) 0.0187(5) 0.0157(5) 0.0004(4) -0.0040(4) -0.0104(5)
C14 0.0177(5) 0.0181(5) 0.0148(5) 0.0013(4) -0.0066(4) -0.0071(4)
C15 0.0130(5) 0.0134(5) 0.0131(5) -0.0004(4) -0.0025(4) -0.0050(4)
C16 0.0130(5) 0.0144(5) 0.0159(5) 0.0001(4) -0.0050(4) -0.0065(4)
C17 0.0185(5) 0.0195(5) 0.0155(5) 0.0022(4) -0.0070(4) -0.0088(5)
C18 0.0200(5) 0.0177(5) 0.0184(5) 0.0032(4) -0.0109(4) -0.0067(5)
C19 0.0169(5) 0.0161(5) 0.0223(6) 0.0047(4) -0.0087(4) -0.0093(5)
C20 0.0177(5) 0.0170(5) 0.0169(5) 0.0025(4) -0.0064(4) -0.0089(4)
C21 0.0141(5) 0.0140(5) 0.0146(5) 0.0007(4) -0.0052(4) -0.0060(4)
C22 0.0137(5) 0.0134(5) 0.0158(5) 0.0014(4) -0.0050(4) -0.0073(4)
C23 0.0157(5) 0.0148(5) 0.0158(5) 0.0024(4) -0.0066(4) -0.0074(4)
C24 0.0169(5) 0.0152(5) 0.0129(5) 0.0055(4) -0.0066(4) -0.0060(4)
C25 0.0190(5) 0.0183(5) 0.0166(5) 0.0060(4) -0.0090(4) -0.0100(4)
C26 0.0148(5) 0.0197(5) 0.0188(5) 0.0054(4) -0.0074(4) -0.0082(5)
C27 0.0180(5) 0.0218(6) 0.0176(5) 0.0096(4) -0.0051(4) -0.0101(5)
C28 0.0249(6) 0.0213(6) 0.0202(6) 0.0083(5) -0.0094(5) -0.0140(5)
C29 0.0187(5) 0.0175(5) 0.0183(5) 0.0034(4) -0.0081(4) -0.0094(5)

loop_
_atom_type_symbol
_atom_type_description
_atom_type_scat_dispersion_real
_atom_type_scat_dispersion_imag
_atom_type_scat_source
C C 0.0033 0.0016 'International Tables Vol C Tables 4.2.6.8 and 6.1.1.4'
H H 0.0000 0.0000 'International Tables Vol C Tables 4.2.6.8 and 6.1.1.4'
O O 0.0106 0.0060 'International Tables Vol C Tables 4.2.6.8 and 6.1.1.4'

loop_
_geom_angle_atom_site_label_1
_geom_angle_atom_site_label_2
_geom_angle_atom_site_label_3
_geom_angle
O1 C1 C23 125.87(10)
O1 C1 C2 126.80(10)
C23 C1 C2 107.28(9)
C9 C2 C3 131.79(10)
C9 C2 C1 106.13(9)
C3 C2 C1 122.06(9)
C4 C3 C8 118.67(10)
C4 C3 C2 120.60(10)
C8 C3 C2 120.71(10)
C5 C4 C3 120.29(11)
C5 C4 H4 119.9
C3 C4 H4 119.9
C4 C5 C6 120.45(11)
C4 C5 H5 119.8
C6 C5 H5 119.8
C7 C6 C5 119.92(10)
C7 C6 H6 120.0
C5 C6 H6 120.0
C8 C7 C6 119.86(11)
C8 C7 H7 120.1
C6 C7 H7 120.1
C7 C8 C3 120.78(10)
C7 C8 H8 119.6
C3 C8 H8 119.6
C2 C9 C10 131.65(10)
C2 C9 C22 109.68(9)
C10 C9 C22 117.85(9)
C11 C10 C15 119.01(10)
C11 C10 C9 121.32(9)
C15 C10 C9 119.22(9)
C12 C11 C10 121.02(10)
C12 C11 H11 119.5
C10 C11 H11 119.5
C11 C12 C13 120.06(10)
C11 C12 H12 120.0
C13 C12 H12 120.0
C14 C13 C12 119.71(10)
C14 C13 H13 120.1
C12 C13 H13 120.1
C13 C14 C15 121.40(10)
C13 C14 H14 119.3
C15 C14 H14 119.3
C14 C15 C10 118.78(10)
C14 C15 C16 120.63(10)
C10 C15 C16 120.58(9)
C17 C16 C21 118.26(10)
C17 C16 C15 121.33(10)
C21 C16 C15 120.40(9)
C18 C17 C16 121.45(10)
C18 C17 H17 119.3
C16 C17 H17 119.3
C19 C18 C17 120.29(10)
C19 C18 H18 119.9
C17 C18 H18 119.9
C20 C19 C18 119.37(10)
C20 C19 H19 120.3
C18 C19 H19 120.3
C19 C20 C21 121.18(10)
C19 C20 H20 119.4
C21 C20 H20 119.4
C20 C21 C16 119.43(10)
C20 C21 C22 121.48(10)
C16 C21 C22 118.88(9)
C23 C22 C21 131.10(10)
C23 C22 C9 109.80(9)
C21 C22 C9 118.93(9)
C22 C23 C24 131.27(10)
C22 C23 C1 106.49(9)
C24 C23 C1 121.89(9)
C25 C24 C29 118.53(10)
C25 C24 C23 119.78(10)
C29 C24 C23 121.58(10)
C26 C25 C24 121.01(10)
C26 C25 H25 119.5
C24 C25 H25 119.5
C25 C26 C27 119.93(10)
C25 C26 H26 120.0
C27 C26 H26 120.0
C28 C27 C26 119.69(10)
C28 C27 H27 120.2
C26 C27 H27 120.2
C27 C28 C29 120.62(10)
C27 C28 H28 119.7
C29 C28 H28 119.7
C28 C29 C24 120.22(10)
C28 C29 H29 119.9
C24 C29 H29 119.9

loop_
_geom_bond_atom_site_label_1
_geom_bond_atom_site_label_2
_geom_bond_distance
_geom_bond_publ_flag
O1 C1 1.2160(13) ?
C1 C23 1.5043(15) yes
C1 C2 1.5117(14) yes
C2 C9 1.3568(15) yes
C2 C3 1.4697(15) ?
C3 C4 1.4000(16) ?
C3 C8 1.4020(16) ?
C4 C5 1.3877(16) ?
C4 H4 0.9500 ?
C5 C6 1.3862(18) ?
C5 H5 0.9500 ?
C6 C7 1.3915(18) ?
C6 H6 0.9500 ?
C7 C8 1.3861(16) ?
C7 H7 0.9500 ?
C8 H8 0.9500 ?
C9 C10 1.4681(15) yes
C9 C22 1.5062(14) yes
C10 C11 1.4040(15) ?
C10 C15 1.4142(15) yes
C11 C12 1.3844(15) ?
C11 H11 0.9500 ?
C12 C13 1.3880(16) ?
C12 H12 0.9500 ?
C13 C14 1.3868(16) ?
C13 H13 0.9500 ?
C14 C15 1.3992(15) ?
C14 H14 0.9500 ?
C15 C16 1.4868(15) yes
C16 C17 1.3969(15) ?
C16 C21 1.4156(15) yes
C17 C18 1.3874(16) ?
C17 H17 0.9500 ?
C18 C19 1.3877(16) ?
C18 H18 0.9500 ?
C19 C20 1.3847(15) ?
C19 H19 0.9500 ?
C20 C21 1.4033(15) ?
C20 H20 0.9500 ?
C21 C22 1.4637(15) yes
C22 C23 1.3528(15) yes
C23 C24 1.4700(15) ?
C24 C25 1.4005(15) ?
C24 C29 1.3986(15) ?
C25 C26 1.3852(15) ?
C25 H25 0.9500 ?
C26 C27 1.3893(16) ?
C26 H26 0.9500 ?
C27 C28 1.3864(17) ?
C27 H27 0.9500 ?
C28 C29 1.3899(16) ?
C28 H28 0.9500 ?
C29 H29 0.9500 ?

loop_
_geom_hbond_atom_site_label_D
_geom_hbond_atom_site_label_H
_geom_hbond_atom_site_label_A
_geom_hbond_site_symmetry_A
_geom_hbond_distance_DH
_geom_hbond_distance_HA
_geom_hbond_distance_DA
_geom_hbond_angle_DHA
C4 H4 O1 2_666 0.95 2.71 3.5874(14) 153.9

loop_
_geom_torsion_atom_site_label_1
_geom_torsion_atom_site_label_2
_geom_torsion_atom_site_label_3
_geom_torsion_atom_site_label_4
_geom_torsion
_geom_torsion_publ_flag
O1 C1 C2 C9 173.93(10) ?
C23 C1 C2 C9 -3.62(11) yes
O1 C1 C2 C3 -4.23(17) ?
C23 C1 C2 C3 178.21(9) ?
C9 C2 C3 C4 -137.46(12) ?
C1 C2 C3 C4 40.18(15) ?
C9 C2 C3 C8 44.20(17) ?
C1 C2 C3 C8 -138.16(10) ?
C8 C3 C4 C5 -1.58(16) ?
C2 C3 C4 C5 -179.95(10) ?
C3 C4 C5 C6 -0.14(17) ?
C4 C5 C6 C7 1.41(18) ?
C5 C6 C7 C8 -0.91(17) ?
C6 C7 C8 C3 -0.84(17) ?
C4 C3 C8 C7 2.08(16) ?
C2 C3 C8 C7 -179.56(10) ?
C3 C2 C9 C10 15.79(19) ?
C1 C2 C9 C10 -162.12(10) ?
C3 C2 C9 C22 -175.06(11) ?
C1 C2 C9 C22 7.03(11) yes
C2 C9 C10 C11 9.14(17) ?
C22 C9 C10 C11 -159.30(9) ?
C2 C9 C10 C15 -178.57(11) ?
C22 C9 C10 C15 13.00(14) yes
C15 C10 C11 C12 1.55(15) ?
C9 C10 C11 C12 173.86(9) ?
C10 C11 C12 C13 -0.73(16) ?
C11 C12 C13 C14 -0.82(16) ?
C12 C13 C14 C15 1.54(16) ?
C13 C14 C15 C10 -0.70(16) ?
C13 C14 C15 C16 -179.19(10) ?
C11 C10 C15 C14 -0.83(15) ?
C9 C10 C15 C14 -173.30(9) ?
C11 C10 C15 C16 177.66(9) ?
C9 C10 C15 C16 5.18(14) yes
C14 C15 C16 C17 -17.49(15) ?
C10 C15 C16 C17 164.05(10) ?
C14 C15 C16 C21 162.94(10) ?
C10 C15 C16 C21 -15.52(15) yes
C21 C16 C17 C18 -1.25(16) ?
C15 C16 C17 C18 179.17(10) ?
C16 C17 C18 C19 -0.10(17) ?
C17 C18 C19 C20 1.21(16) ?
C18 C19 C20 C21 -0.95(16) ?
C19 C20 C21 C16 -0.41(16) ?
C19 C20 C21 C22 174.21(10) ?
C17 C16 C21 C20 1.49(15) ?
C15 C16 C21 C20 -178.93(9) ?
C17 C16 C21 C22 -173.27(9) ?
C15 C16 C21 C22 6.31(15) yes
C20 C21 C22 C23 12.17(18) ?
C16 C21 C22 C23 -173.19(11) ?
C20 C21 C22 C9 -162.59(10) ?
C16 C21 C22 C9 12.06(14) yes
C2 C9 C22 C23 -8.53(12) yes
C10 C9 C22 C23 162.32(9) ?
C2 C9 C22 C21 167.27(9) ?
C10 C9 C22 C21 -21.88(14) yes
C21 C22 C23 C24 17.4(2) ?
C9 C22 C23 C24 -167.43(11) ?
C21 C22 C23 C1 -169.38(11) ?
C9 C22 C23 C1 5.74(11) yes
O1 C1 C23 C22 -179.14(10) ?
C2 C1 C23 C22 -1.56(11) yes
O1 C1 C23 C24 -5.18(17) ?
C2 C1 C23 C24 172.41(9) ?
C22 C23 C24 C25 44.63(17) ?
C1 C23 C24 C25 -127.65(11) ?
C22 C23 C24 C29 -139.14(12) ?
C1 C23 C24 C29 48.58(15) ?
C29 C24 C25 C26 0.38(16) ?
C23 C24 C25 C26 176.73(10) ?
C24 C25 C26 C27 -0.10(16) ?
C25 C26 C27 C28 0.07(16) ?
C26 C27 C28 C29 -0.34(17) ?
C27 C28 C29 C24 0.63(17) ?
C25 C24 C29 C28 -0.64(16) ?
C23 C24 C29 C28 -176.92(10) ?

loop_
_cod_related_entry_id
_cod_related_entry_database
_cod_related_entry_code
1 ChemSpider 4275387
